data_4518526
loop_
_publ_author_name
'Zhao, Lanxiao'
'Shi, Xianghui'
'Cheng, Jianhua'

_publ_section_title
;
 Calcium-Catalyzed Dehydrogenative Silylation of Aromatic Ethers with
 Hydrosilane
;
_journal_issue 4
_journal_name_full 'ACS Catalysis'
_journal_page_first 2041
_journal_page_last 2046
_journal_paper_doi 10.1021/acscatal.0c05440
_journal_volume 11
_journal_year 2021
_chemical_formula_moiety 'C55 H76 B1 Br1 Ca1 N6 O1'
_chemical_formula_sum 'C55 H76 B Br Ca N6 O'
_chemical_formula_weight 968.01
_chemical_name_common '[(TpAd,iPr)Ca(o-MeO-C6H3-Br-p)]'
_space_group_crystal_system monoclinic
_space_group_IT_number 14
_space_group_name_Hall '-P 2yn'
_space_group_name_H-M_alt 'P 1 21/n 1'
_atom_sites_solution_hydrogens mixed
_atom_sites_solution_primary dual
_atom_sites_solution_secondary dual
_audit_creation_method SHELXL-2018/3
_cell_angle_alpha 90
_cell_angle_beta 101.288(2)
_cell_angle_gamma 90
_cell_formula_units_Z 4
_cell_length_a 12.9092(8)
_cell_length_b 22.3669(12)
_cell_length_c 18.0189(11)
_cell_measurement_reflns_used 9964
_cell_measurement_temperature 193(2)
_cell_measurement_theta_max 28.56
_cell_measurement_theta_min 2.16
_cell_volume 5102.1(5)
_computing_cell_refinement 'Bruker SMART'
_computing_data_collection 'Bruker D8 Venture diffractometer'
_computing_data_reduction 'Bruker SAINT'
_computing_molecular_graphics 'ORTEP-3 for Windows (Farrugia, 2012)'
_computing_publication_material 'WinGX publication routines (Farrugia, 2012)'
_computing_structure_refinement 'SHELXL-2018/3 (Sheldrick, 2018)'
_computing_structure_solution 'SHELXT-2018/2 (Sheldrick, 2015)'
_diffrn_ambient_temperature 193(2)
_diffrn_measured_fraction_theta_full 0.991
_diffrn_measured_fraction_theta_max 0.991
_diffrn_measurement_device_type 'CCD area detector'
_diffrn_measurement_method 'phi and omega scans'
_diffrn_radiation_type MoK\a
_diffrn_radiation_wavelength 0.71073
_diffrn_reflns_av_R_equivalents 0.0706
_diffrn_reflns_av_unetI/netI 0.0342
_diffrn_reflns_Laue_measured_fraction_full 0.991
_diffrn_reflns_Laue_measured_fraction_max 0.991
_diffrn_reflns_limit_h_max 15
_diffrn_reflns_limit_h_min -15
_diffrn_reflns_limit_k_max 26
_diffrn_reflns_limit_k_min -26
_diffrn_reflns_limit_l_max 21
_diffrn_reflns_limit_l_min -21
_diffrn_reflns_number 91021
_diffrn_reflns_point_group_measured_fraction_full 0.991
_diffrn_reflns_point_group_measured_fraction_max 0.991
_diffrn_reflns_theta_full 25.000
_diffrn_reflns_theta_max 25.000
_diffrn_reflns_theta_min 2.155
_exptl_absorpt_coefficient_mu 0.951
_exptl_absorpt_correction_T_max 0.901
_exptl_absorpt_correction_T_min 0.867
_exptl_absorpt_correction_type empirical
_exptl_absorpt_process_details 'Sheldrick, G. M. SADABS, Version 2.10; Bruker AXS, Inc.: Madison, WI 2003.'
_exptl_crystal_colour Colorless
_exptl_crystal_density_diffrn 1.260
_exptl_crystal_density_method 'not measured'
_exptl_crystal_description Block
_exptl_crystal_F_000 2064
_exptl_crystal_size_max 0.150
_exptl_crystal_size_mid 0.140
_exptl_crystal_size_min 0.110
_refine_diff_density_max 2.558
_refine_diff_density_min -1.030
_refine_diff_density_rms 0.081
_refine_ls_extinction_method none
_refine_ls_goodness_of_fit_ref 1.046
_refine_ls_hydrogen_treatment mixed
_refine_ls_matrix_type full
_refine_ls_number_parameters 590
_refine_ls_number_reflns 8925
_refine_ls_number_restraints 0
_refine_ls_restrained_S_all 1.046
_refine_ls_R_factor_all 0.0716
_refine_ls_R_factor_gt 0.0581
_refine_ls_shift/su_max 0.000
_refine_ls_shift/su_mean 0.000
_refine_ls_structure_factor_coef Fsqd
_refine_ls_weighting_details 'w=1/[\s^2^(Fo^2^)+(0.0778P)^2^+10.5597P] where P=(Fo^2^+2Fc^2^)/3'
_refine_ls_weighting_scheme calc
_refine_ls_wR_factor_gt 0.1509
_refine_ls_wR_factor_ref 0.1608
_reflns_Friedel_coverage 0.000
_reflns_number_gt 7353
_reflns_number_total 8925
_reflns_threshold_expression 'I > 2\s(I)'
_cod_data_source_file cs0c05440_si_001.cif
_cod_data_source_block Zhao04-2020
_cod_original_sg_symbol_H-M 'P 21/n'
_cod_database_code 4518526
_shelx_shelxl_version_number 2018/3
_shelx_space_group_comment
;
The symmetry employed for this shelxl refinement is uniquely defined
by the following loop, which should always be used as a source of
symmetry information in preference to the above space-group names.
They are only intended as comments.
;
_shelx_estimated_absorpt_t_min 0.871
_shelx_estimated_absorpt_t_max 0.903

loop_
_space_group_symop_operation_xyz
'x, y, z'
'-x+1/2, y+1/2, -z+1/2'
'-x, -y, -z'
'x-1/2, -y-1/2, z-1/2'

loop_
_atom_site_label
_atom_site_type_symbol
_atom_site_fract_x
_atom_site_fract_y
_atom_site_fract_z
_atom_site_U_iso_or_equiv
_atom_site_adp_type
_atom_site_occupancy
_atom_site_site_symmetry_order
_atom_site_calc_flag
_atom_site_refinement_flags_posn
_atom_site_refinement_flags_adp
_atom_site_refinement_flags_occupancy
_atom_site_disorder_assembly
_atom_site_disorder_group
C1 C 0.4804(3) 0.27728(18) 0.5041(2) 0.0385(9) Uani 1 1 d . . . . .
H1A H 0.451335 0.236762 0.503657 0.058 Uiso 1 1 calc R U . . .
H1B H 0.440897 0.299948 0.461173 0.058 Uiso 1 1 calc R U . . .
H1C H 0.554884 0.275125 0.500073 0.058 Uiso 1 1 calc R U . . .
C2 C 0.5082(3) 0.36502(15) 0.5860(2) 0.0272(7) Uani 1 1 d . . . . .
C3 C 0.4954(3) 0.38484(15) 0.6588(2) 0.0270(7) Uani 1 1 d . . . . .
C4 C 0.5338(3) 0.44204(15) 0.6765(2) 0.0295(8) Uani 1 1 d . . . . .
H4 H 0.529142 0.458879 0.724148 0.035 Uiso 1 1 calc R U . . .
C5 C 0.5794(3) 0.47552(16) 0.6254(2) 0.0337(8) Uani 1 1 d . . . . .
C6 C 0.5900(3) 0.45400(18) 0.5564(2) 0.0378(9) Uani 1 1 d . . . . .
H6 H 0.621829 0.477567 0.523139 0.045 Uiso 1 1 calc R U . . .
C7 C 0.5527(3) 0.39641(18) 0.5357(2) 0.0374(9) Uani 1 1 d . . . . .
H7 H 0.558360 0.379815 0.488134 0.045 Uiso 1 1 calc R U . . .
C11 C 0.1102(4) 0.0877(2) 0.7238(3) 0.0472(11) Uani 1 1 d . . . . .
H11A H 0.081452 0.047144 0.716352 0.071 Uiso 1 1 calc R U . . .
H11B H 0.056099 0.114716 0.735933 0.071 Uiso 1 1 calc R U . . .
H11C H 0.131849 0.101301 0.677430 0.071 Uiso 1 1 calc R U . . .
C12 C 0.1771(4) 0.06291(19) 0.8612(3) 0.0460(11) Uani 1 1 d . . . . .
H12A H 0.147568 0.022636 0.851614 0.069 Uiso 1 1 calc R U . . .
H12B H 0.240581 0.061156 0.901145 0.069 Uiso 1 1 calc R U . . .
H12C H 0.124635 0.089014 0.877371 0.069 Uiso 1 1 calc R U . . .
C13 C 0.2057(3) 0.08772(15) 0.7888(2) 0.0301(8) Uani 1 1 d . . . . .
H13 H 0.260801 0.061123 0.774414 0.036 Uiso 1 1 calc R U . . .
C14 C 0.2515(3) 0.14986(14) 0.80146(19) 0.0226(7) Uani 1 1 d . . . . .
C15 C 0.2336(3) 0.19280(15) 0.8517(2) 0.0273(8) Uani 1 1 d . . . . .
H15 H 0.190539 0.189173 0.888567 0.033 Uiso 1 1 calc R U . . .
C16 C 0.2914(3) 0.24310(14) 0.83768(18) 0.0214(7) Uani 1 1 d . . . . .
C17 C 0.2931(3) 0.30501(15) 0.87222(19) 0.0247(7) Uani 1 1 d . . . . .
C18 C 0.3818(4) 0.34398(18) 0.8503(3) 0.0451(11) Uani 1 1 d . . . . .
H18A H 0.451168 0.324725 0.868559 0.054 Uiso 1 1 calc R U . . .
H18B H 0.370824 0.347452 0.794554 0.054 Uiso 1 1 calc R U . . .
C19 C 0.1889(4) 0.33643(19) 0.8413(3) 0.0487(11) Uani 1 1 d . . . . .
H19A H 0.129946 0.312888 0.854205 0.058 Uiso 1 1 calc R U . . .
H19B H 0.178445 0.338999 0.785521 0.058 Uiso 1 1 calc R U . . .
C20 C 0.3099(4) 0.30160(18) 0.9577(2) 0.0375(9) Uani 1 1 d . . . . .
H20A H 0.378947 0.282540 0.977790 0.045 Uiso 1 1 calc R U . . .
H20B H 0.253983 0.276599 0.972420 0.045 Uiso 1 1 calc R U . . .
C21 C 0.3075(4) 0.36493(19) 0.9924(2) 0.0432(10) Uani 1 1 d . . . . .
H21 H 0.317848 0.362051 1.048748 0.052 Uiso 1 1 calc R U . . .
C22 C 0.3965(4) 0.4001(2) 0.9705(3) 0.0469(11) Uani 1 1 d . . . . .
H22A H 0.464214 0.379392 0.989749 0.056 Uiso 1 1 calc R U . . .
H22B H 0.399974 0.440120 0.994299 0.056 Uiso 1 1 calc R U . . .
C23 C 0.3813(4) 0.40690(19) 0.8857(3) 0.0507(12) Uani 1 1 d . . . . .
H23 H 0.439331 0.431804 0.872404 0.061 Uiso 1 1 calc R U . . .
C24 C 0.2740(5) 0.4358(2) 0.8547(3) 0.0614(15) Uani 1 1 d . . . . .
H24A H 0.272125 0.476488 0.876074 0.074 Uiso 1 1 calc R U . . .
H24B H 0.263840 0.439429 0.798983 0.074 Uiso 1 1 calc R U . . .
C25 C 0.1882(4) 0.3995(2) 0.8746(3) 0.0558(13) Uani 1 1 d . . . . .
H25 H 0.118875 0.418987 0.853773 0.067 Uiso 1 1 calc R U . . .
C26 C 0.2011(4) 0.3939(2) 0.9606(3) 0.0590(14) Uani 1 1 d . . . . .
H26A H 0.197630 0.433957 0.983297 0.071 Uiso 1 1 calc R U . . .
H26B H 0.143349 0.369155 0.973161 0.071 Uiso 1 1 calc R U . . .
C31 C 0.3993(3) 0.08708(17) 0.5084(2) 0.0349(9) Uani 1 1 d . . . . .
H31A H 0.414149 0.046038 0.494517 0.052 Uiso 1 1 calc R U . . .
H31B H 0.404022 0.114003 0.466265 0.052 Uiso 1 1 calc R U . . .
H31C H 0.450963 0.099178 0.553232 0.052 Uiso 1 1 calc R U . . .
C32 C 0.2064(3) 0.06751(17) 0.4588(2) 0.0386(9) Uani 1 1 d . . . . .
H32A H 0.224336 0.026629 0.446384 0.058 Uiso 1 1 calc R U . . .
H32B H 0.136275 0.067811 0.472075 0.058 Uiso 1 1 calc R U . . .
H32C H 0.205989 0.093501 0.414977 0.058 Uiso 1 1 calc R U . . .
C33 C 0.2880(3) 0.09021(15) 0.52573(19) 0.0287(8) Uani 1 1 d . . . . .
H33 H 0.285855 0.063648 0.570042 0.034 Uiso 1 1 calc R U . . .
C34 C 0.2639(3) 0.15314(15) 0.54718(18) 0.0232(7) Uani 1 1 d . . . . .
C35 C 0.2078(3) 0.19753(15) 0.50324(19) 0.0257(7) Uani 1 1 d . . . . .
H35 H 0.170317 0.194002 0.452506 0.031 Uiso 1 1 calc R U . . .
C36 C 0.2174(2) 0.24877(14) 0.54885(18) 0.0208(7) Uani 1 1 d . . . . .
C37 C 0.1667(2) 0.30934(14) 0.53172(17) 0.0199(7) Uani 1 1 d . . . . .
C38 C 0.0458(3) 0.30181(15) 0.5197(2) 0.0265(7) Uani 1 1 d . . . . .
H38A H 0.021813 0.274096 0.476942 0.032 Uiso 1 1 calc R U . . .
H38B H 0.027108 0.284066 0.565644 0.032 Uiso 1 1 calc R U . . .
C39 C 0.1935(3) 0.33678(16) 0.4593(2) 0.0279(8) Uani 1 1 d . . . . .
H39A H 0.270772 0.342781 0.466181 0.034 Uiso 1 1 calc R U . . .
H39B H 0.171434 0.309062 0.416268 0.034 Uiso 1 1 calc R U . . .
C40 C 0.2021(3) 0.35335(15) 0.5977(2) 0.0268(7) Uani 1 1 d . . . . .
H40A H 0.185692 0.336329 0.644786 0.032 Uiso 1 1 calc R U . . .
H40B H 0.279395 0.359416 0.605418 0.032 Uiso 1 1 calc R U . . .
C41 C 0.1454(3) 0.41384(15) 0.5808(2) 0.0307(8) Uani 1 1 d . . . . .
H41 H 0.169180 0.441888 0.624007 0.037 Uiso 1 1 calc R U . . .
C42 C 0.1742(3) 0.43968(16) 0.5084(2) 0.0353(9) Uani 1 1 d . . . . .
H42A H 0.251584 0.445231 0.515864 0.042 Uiso 1 1 calc R U . . .
H42B H 0.140049 0.479168 0.497194 0.042 Uiso 1 1 calc R U . . .
C43 C 0.1368(3) 0.39681(16) 0.4419(2) 0.0308(8) Uani 1 1 d . . . . .
H43 H 0.154545 0.414087 0.394741 0.037 Uiso 1 1 calc R U . . .
C44 C 0.0173(3) 0.38834(18) 0.4311(2) 0.0346(9) Uani 1 1 d . . . . .
H44A H -0.007298 0.361197 0.387841 0.042 Uiso 1 1 calc R U . . .
H44B H -0.018567 0.427327 0.419733 0.042 Uiso 1 1 calc R U . . .
C45 C -0.0106(3) 0.36192(17) 0.5029(2) 0.0306(8) Uani 1 1 d . . . . .
H45 H -0.088763 0.355914 0.495494 0.037 Uiso 1 1 calc R U . . .
C46 C 0.0260(3) 0.40453(17) 0.5696(2) 0.0334(8) Uani 1 1 d . . . . .
H46A H -0.010598 0.443421 0.559429 0.040 Uiso 1 1 calc R U . . .
H46B H 0.008099 0.387507 0.616219 0.040 Uiso 1 1 calc R U . . .
C51 C 0.4973(3) 0.00941(16) 0.77294(19) 0.0308(8) Uani 1 1 d . . . . .
H51A H 0.477444 -0.032840 0.766433 0.046 Uiso 1 1 calc R U . . .
H51B H 0.561611 0.013171 0.811841 0.046 Uiso 1 1 calc R U . . .
H51C H 0.439892 0.031824 0.788535 0.046 Uiso 1 1 calc R U . . .
C52 C 0.6019(3) -0.00233(17) 0.6704(2) 0.0380(9) Uani 1 1 d . . . . .
H52A H 0.580554 -0.044437 0.666386 0.057 Uiso 1 1 calc R U . . .
H52B H 0.610280 0.012278 0.620600 0.057 Uiso 1 1 calc R U . . .
H52C H 0.669119 0.001553 0.706323 0.057 Uiso 1 1 calc R U . . .
C53 C 0.5173(3) 0.03448(14) 0.69806(18) 0.0226(7) Uani 1 1 d . . . . .
H53 H 0.450274 0.031020 0.659634 0.027 Uiso 1 1 calc R U . . .
C54 C 0.5483(3) 0.09973(14) 0.70471(17) 0.0196(6) Uani 1 1 d . . . . .
C55 C 0.6490(3) 0.12350(15) 0.71421(19) 0.0235(7) Uani 1 1 d . . . . .
H55 H 0.713321 0.102039 0.717748 0.028 Uiso 1 1 calc R U . . .
C56 C 0.6370(2) 0.18552(14) 0.71755(17) 0.0194(6) Uani 1 1 d . . . . .
C57 C 0.7230(2) 0.23259(14) 0.72665(17) 0.0198(7) Uani 1 1 d . . . . .
C58 C 0.6936(3) 0.28946(15) 0.76575(19) 0.0238(7) Uani 1 1 d . . . . .
H58A H 0.679464 0.279113 0.816246 0.029 Uiso 1 1 calc R U . . .
H58B H 0.628489 0.307017 0.735410 0.029 Uiso 1 1 calc R U . . .
C59 C 0.7441(3) 0.25032(16) 0.64804(18) 0.0257(7) Uani 1 1 d . . . . .
H59A H 0.763524 0.214344 0.621800 0.031 Uiso 1 1 calc R U . . .
H59B H 0.679145 0.267493 0.617003 0.031 Uiso 1 1 calc R U . . .
C60 C 0.8258(3) 0.20719(15) 0.7742(2) 0.0251(7) Uani 1 1 d . . . . .
H60A H 0.813639 0.195823 0.824874 0.030 Uiso 1 1 calc R U . . .
H60B H 0.846545 0.170767 0.749460 0.030 Uiso 1 1 calc R U . . .
C61 C 0.9154(3) 0.25326(16) 0.7827(2) 0.0283(8) Uani 1 1 d . . . . .
H61 H 0.981289 0.235926 0.813769 0.034 Uiso 1 1 calc R U . . .
C62 C 0.8831(3) 0.30909(16) 0.8217(2) 0.0309(8) Uani 1 1 d . . . . .
H62A H 0.870412 0.298444 0.872496 0.037 Uiso 1 1 calc R U . . .
H62B H 0.940788 0.338963 0.828061 0.037 Uiso 1 1 calc R U . . .
C63 C 0.7837(3) 0.33548(15) 0.7745(2) 0.0278(8) Uani 1 1 d . . . . .
H63 H 0.763138 0.371985 0.800200 0.033 Uiso 1 1 calc R U . . .
C64 C 0.8025(3) 0.35255(16) 0.6955(2) 0.0295(8) Uani 1 1 d . . . . .
H64A H 0.737244 0.369888 0.665002 0.035 Uiso 1 1 calc R U . . .
H64B H 0.859259 0.382855 0.700153 0.035 Uiso 1 1 calc R U . . .
C65 C 0.8341(3) 0.29643(16) 0.6565(2) 0.0298(8) Uani 1 1 d . . . . .
H65 H 0.847182 0.307301 0.605325 0.036 Uiso 1 1 calc R U . . .
C66 C 0.9347(3) 0.26980(17) 0.7040(2) 0.0320(8) Uani 1 1 d . . . . .
H66A H 0.992926 0.299221 0.708783 0.038 Uiso 1 1 calc R U . . .
H66B H 0.955510 0.233709 0.678656 0.038 Uiso 1 1 calc R U . . .
B1 B 0.3575(3) 0.14433(16) 0.6913(2) 0.0189(7) Uani 1 1 d . . . . .
N1 N 0.3186(2) 0.17307(11) 0.75933(15) 0.0192(6) Uani 1 1 d . . . . .
N2 N 0.3437(2) 0.23109(11) 0.78212(15) 0.0204(6) Uani 1 1 d . . . . .
N3 N 0.3037(2) 0.17676(11) 0.61650(15) 0.0197(6) Uani 1 1 d . . . . .
N4 N 0.2757(2) 0.23644(12) 0.61717(15) 0.0207(6) Uani 1 1 d . . . . .
N5 N 0.4800(2) 0.14577(11) 0.70244(15) 0.0194(6) Uani 1 1 d . . . . .
N6 N 0.5343(2) 0.19934(12) 0.70984(15) 0.0207(6) Uani 1 1 d . . . . .
O1 O 0.4716(2) 0.30633(11) 0.57292(14) 0.0309(6) Uani 1 1 d . . . . .
Ca1 Ca 0.42356(5) 0.28727(3) 0.69323(4) 0.02068(17) Uani 1 1 d . . . . .
Br1 Br 0.63111(4) 0.55438(2) 0.65389(3) 0.04781(16) Uani 1 1 d . . . . .
H1B1 H 0.336(3) 0.0974(16) 0.6866(19) 0.020(9) Uiso 1 1 d . . . . .

loop_
_atom_site_aniso_label
_atom_site_aniso_U_11
_atom_site_aniso_U_22
_atom_site_aniso_U_33
_atom_site_aniso_U_23
_atom_site_aniso_U_13
_atom_site_aniso_U_12
C1 0.038(2) 0.038(2) 0.039(2) -0.0155(17) 0.0081(18) -0.0022(18)
C2 0.0242(18) 0.0249(17) 0.0319(18) -0.0022(14) 0.0041(14) -0.0005(14)
C3 0.0249(18) 0.0256(18) 0.0310(18) 0.0034(14) 0.0069(14) 0.0010(14)
C4 0.031(2) 0.0251(18) 0.0332(19) -0.0011(14) 0.0076(15) 0.0003(15)
C5 0.030(2) 0.0246(18) 0.045(2) 0.0043(16) 0.0044(17) -0.0043(15)
C6 0.046(2) 0.036(2) 0.036(2) 0.0060(17) 0.0173(18) -0.0096(18)
C7 0.045(2) 0.040(2) 0.030(2) 0.0034(16) 0.0129(17) -0.0042(18)
C11 0.045(3) 0.041(2) 0.055(3) -0.007(2) 0.009(2) -0.017(2)
C12 0.060(3) 0.034(2) 0.051(3) 0.0067(19) 0.030(2) -0.015(2)
C13 0.035(2) 0.0179(17) 0.043(2) 0.0000(15) 0.0213(17) -0.0069(15)
C14 0.0213(17) 0.0209(16) 0.0270(17) 0.0039(13) 0.0083(14) 0.0001(13)
C15 0.0300(19) 0.0229(17) 0.0333(19) 0.0010(14) 0.0171(15) -0.0018(14)
C16 0.0236(17) 0.0189(16) 0.0227(16) 0.0019(13) 0.0067(13) 0.0016(13)
C17 0.0253(18) 0.0198(16) 0.0285(18) -0.0006(13) 0.0038(14) 0.0015(13)
C18 0.055(3) 0.031(2) 0.058(3) -0.0102(19) 0.034(2) -0.0084(19)
C19 0.051(3) 0.039(2) 0.048(3) -0.0100(19) -0.011(2) 0.017(2)
C20 0.049(2) 0.037(2) 0.0278(19) -0.0001(16) 0.0092(17) -0.0012(18)
C21 0.059(3) 0.037(2) 0.037(2) 0.0003(18) 0.017(2) 0.000(2)
C22 0.044(2) 0.041(2) 0.056(3) -0.016(2) 0.009(2) -0.0048(19)
C23 0.064(3) 0.033(2) 0.064(3) -0.013(2) 0.033(2) -0.017(2)
C24 0.105(5) 0.027(2) 0.053(3) -0.006(2) 0.017(3) 0.015(3)
C25 0.056(3) 0.039(2) 0.065(3) -0.009(2) -0.008(2) 0.026(2)
C26 0.056(3) 0.051(3) 0.082(4) -0.037(3) 0.043(3) -0.013(2)
C31 0.045(2) 0.033(2) 0.0284(19) -0.0025(15) 0.0124(17) 0.0078(17)
C32 0.048(2) 0.028(2) 0.037(2) -0.0096(16) 0.0032(18) 0.0001(17)
C33 0.042(2) 0.0205(17) 0.0239(17) -0.0008(13) 0.0085(15) 0.0002(15)
C34 0.0257(18) 0.0239(17) 0.0217(16) 0.0019(13) 0.0084(13) -0.0034(14)
C35 0.0330(19) 0.0237(17) 0.0199(16) 0.0011(13) 0.0037(14) -0.0010(14)
C36 0.0194(16) 0.0215(16) 0.0227(16) 0.0044(13) 0.0070(13) -0.0012(13)
C37 0.0194(16) 0.0208(16) 0.0199(16) 0.0053(12) 0.0048(13) 0.0008(13)
C38 0.0254(18) 0.0280(18) 0.0263(17) 0.0042(14) 0.0059(14) -0.0037(14)
C39 0.0300(19) 0.0290(18) 0.0273(18) 0.0075(14) 0.0120(15) 0.0027(15)
C40 0.0318(19) 0.0191(17) 0.0281(18) 0.0016(13) 0.0027(15) 0.0006(14)
C41 0.037(2) 0.0205(17) 0.0334(19) 0.0000(14) 0.0042(16) 0.0031(15)
C42 0.032(2) 0.0235(18) 0.052(2) 0.0122(16) 0.0109(18) 0.0026(15)
C43 0.034(2) 0.0330(19) 0.0286(18) 0.0158(15) 0.0131(15) 0.0059(16)
C44 0.035(2) 0.039(2) 0.0284(19) 0.0131(16) 0.0027(16) 0.0092(17)
C45 0.0214(18) 0.036(2) 0.0353(19) 0.0099(16) 0.0069(15) 0.0037(15)
C46 0.034(2) 0.031(2) 0.038(2) 0.0067(16) 0.0144(16) 0.0100(16)
C51 0.043(2) 0.0222(17) 0.0266(18) -0.0003(14) 0.0045(16) -0.0014(15)
C52 0.041(2) 0.0229(18) 0.053(2) -0.0122(17) 0.0155(19) 0.0018(16)
C53 0.0255(18) 0.0198(16) 0.0226(16) -0.0027(13) 0.0046(13) -0.0005(13)
C54 0.0224(16) 0.0194(16) 0.0168(15) 0.0003(12) 0.0029(12) 0.0010(13)
C55 0.0211(17) 0.0222(16) 0.0279(17) -0.0024(13) 0.0062(13) 0.0037(13)
C56 0.0208(16) 0.0210(16) 0.0174(15) 0.0003(12) 0.0063(12) -0.0006(13)
C57 0.0202(16) 0.0200(16) 0.0197(16) 0.0012(12) 0.0055(13) -0.0005(13)
C58 0.0225(17) 0.0241(17) 0.0264(17) -0.0026(13) 0.0086(14) -0.0021(14)
C59 0.0291(19) 0.0290(18) 0.0196(16) -0.0001(14) 0.0061(14) -0.0045(15)
C60 0.0213(17) 0.0219(17) 0.0320(18) 0.0041(14) 0.0048(14) -0.0017(13)
C61 0.0204(17) 0.0279(18) 0.0343(19) 0.0044(15) -0.0002(14) -0.0014(14)
C62 0.030(2) 0.0324(19) 0.0288(18) -0.0007(15) 0.0024(15) -0.0094(15)
C63 0.0313(19) 0.0215(17) 0.0321(19) -0.0051(14) 0.0097(15) -0.0027(14)
C64 0.0256(18) 0.0257(18) 0.037(2) 0.0076(15) 0.0050(15) -0.0076(14)
C65 0.0303(19) 0.036(2) 0.0254(17) 0.0027(15) 0.0117(15) -0.0090(16)
C66 0.0279(19) 0.0320(19) 0.040(2) 0.0002(16) 0.0168(16) -0.0049(15)
B1 0.0206(18) 0.0162(17) 0.0205(17) 0.0019(14) 0.0058(14) -0.0010(14)
N1 0.0208(14) 0.0150(13) 0.0232(14) 0.0035(10) 0.0078(11) -0.0025(11)
N2 0.0220(14) 0.0160(13) 0.0236(14) 0.0023(10) 0.0057(11) -0.0027(11)
N3 0.0220(14) 0.0163(13) 0.0215(14) 0.0022(10) 0.0055(11) 0.0001(11)
N4 0.0207(14) 0.0185(13) 0.0233(14) 0.0029(11) 0.0052(11) 0.0010(11)
N5 0.0199(14) 0.0172(13) 0.0217(13) 0.0002(10) 0.0053(11) -0.0030(11)
N6 0.0193(14) 0.0189(13) 0.0244(14) 0.0014(11) 0.0057(11) -0.0018(11)
O1 0.0381(15) 0.0294(13) 0.0283(13) 0.0007(10) 0.0138(11) -0.0055(11)
Ca1 0.0213(3) 0.0173(3) 0.0248(3) 0.0045(2) 0.0076(3) -0.0017(3)
Br1 0.0507(3) 0.0299(2) 0.0633(3) -0.00052(18) 0.0120(2) -0.01476(18)

loop_
_atom_type_symbol
_atom_type_description
_atom_type_scat_dispersion_real
_atom_type_scat_dispersion_imag
_atom_type_scat_source
C C 0.0033 0.0016 'International Tables Vol C Tables 4.2.6.8 and 6.1.1.4'
H H 0.0000 0.0000 'International Tables Vol C Tables 4.2.6.8 and 6.1.1.4'
B B 0.0013 0.0007 'International Tables Vol C Tables 4.2.6.8 and 6.1.1.4'
N N 0.0061 0.0033 'International Tables Vol C Tables 4.2.6.8 and 6.1.1.4'
O O 0.0106 0.0060 'International Tables Vol C Tables 4.2.6.8 and 6.1.1.4'
Ca Ca 0.2262 0.3064 'International Tables Vol C Tables 4.2.6.8 and 6.1.1.4'
Br Br -0.2901 2.4595 'International Tables Vol C Tables 4.2.6.8 and 6.1.1.4'

loop_
_geom_angle_atom_site_label_1
_geom_angle_atom_site_label_2
_geom_angle_atom_site_label_3
_geom_angle
_geom_angle_site_symmetry_1
_geom_angle_site_symmetry_3
_geom_angle_publ_flag
C7 C2 O1 123.0(3) . . ?
C7 C2 C3 126.4(3) . . ?
O1 C2 C3 110.5(3) . . ?
C7 C2 Ca1 174.8(3) . . ?
O1 C2 Ca1 53.40(15) . . ?
C3 C2 Ca1 57.18(18) . . ?
C4 C3 C2 113.5(3) . . ?
C4 C3 Ca1 152.0(3) . . ?
C2 C3 Ca1 94.2(2) . . ?
C3 C4 C5 121.2(3) . . ?
C6 C5 C4 122.6(3) . . ?
C6 C5 Br1 118.5(3) . . ?
C4 C5 Br1 118.9(3) . . ?
C5 C6 C7 118.5(3) . . ?
C2 C7 C6 117.8(4) . . ?
C14 C13 C11 110.4(3) . . ?
C14 C13 C12 111.0(3) . . ?
C11 C13 C12 111.2(3) . . ?
N1 C14 C15 108.0(3) . . ?
N1 C14 C13 122.7(3) . . ?
C15 C14 C13 129.3(3) . . ?
C14 C15 C16 106.3(3) . . ?
N2 C16 C15 109.7(3) . . ?
N2 C16 C17 121.4(3) . . ?
C15 C16 C17 128.7(3) . . ?
C20 C17 C16 111.0(3) . . ?
C20 C17 C19 109.6(3) . . ?
C16 C17 C19 109.3(3) . . ?
C20 C17 C18 108.7(3) . . ?
C16 C17 C18 111.1(3) . . ?
C19 C17 C18 106.9(3) . . ?
C23 C18 C17 110.1(3) . . ?
C17 C19 C25 110.8(3) . . ?
C17 C20 C21 110.7(3) . . ?
C22 C21 C26 110.9(4) . . ?
C22 C21 C20 107.1(3) . . ?
C26 C21 C20 108.9(4) . . ?
C21 C22 C23 111.3(4) . . ?
C22 C23 C24 109.9(4) . . ?
C22 C23 C18 108.4(4) . . ?
C24 C23 C18 108.1(4) . . ?
C25 C24 C23 110.3(4) . . ?
C24 C25 C26 110.7(4) . . ?
C24 C25 C19 110.4(4) . . ?
C26 C25 C19 108.2(4) . . ?
C21 C26 C25 109.1(3) . . ?
C34 C33 C32 111.6(3) . . ?
C34 C33 C31 110.1(3) . . ?
C32 C33 C31 110.8(3) . . ?
N3 C34 C35 107.9(3) . . ?
N3 C34 C33 122.5(3) . . ?
C35 C34 C33 129.4(3) . . ?
C34 C35 C36 106.0(3) . . ?
N4 C36 C35 109.9(3) . . ?
N4 C36 C37 121.0(3) . . ?
C35 C36 C37 129.0(3) . . ?
C36 C37 C38 108.5(3) . . ?
C36 C37 C39 111.7(3) . . ?
C38 C37 C39 108.3(3) . . ?
C36 C37 C40 111.3(3) . . ?
C38 C37 C40 108.5(3) . . ?
C39 C37 C40 108.5(3) . . ?
C45 C38 C37 111.2(3) . . ?
C43 C39 C37 110.2(3) . . ?
C41 C40 C37 110.6(3) . . ?
C46 C41 C42 110.1(3) . . ?
C46 C41 C40 109.5(3) . . ?
C42 C41 C40 108.3(3) . . ?
C41 C42 C43 109.7(3) . . ?
C44 C43 C39 110.3(3) . . ?
C44 C43 C42 109.4(3) . . ?
C39 C43 C42 108.8(3) . . ?
C43 C44 C45 109.9(3) . . ?
C44 C45 C38 108.9(3) . . ?
C44 C45 C46 109.6(3) . . ?
C38 C45 C46 109.2(3) . . ?
C41 C46 C45 109.7(3) . . ?
C54 C53 C52 110.6(3) . . ?
C54 C53 C51 111.8(3) . . ?
C52 C53 C51 110.2(3) . . ?
N5 C54 C55 107.6(3) . . ?
N5 C54 C53 124.9(3) . . ?
C55 C54 C53 127.5(3) . . ?
C54 C55 C56 106.0(3) . . ?
N6 C56 C55 109.9(3) . . ?
N6 C56 C57 122.7(3) . . ?
C55 C56 C57 127.4(3) . . ?
C56 C57 C58 112.5(3) . . ?
C56 C57 C60 109.7(3) . . ?
C58 C57 C60 108.3(3) . . ?
C56 C57 C59 109.6(3) . . ?
C58 C57 C59 108.1(3) . . ?
C60 C57 C59 108.5(3) . . ?
C57 C58 C63 110.6(3) . . ?
C65 C59 C57 110.2(3) . . ?
C61 C60 C57 111.0(3) . . ?
C62 C61 C66 109.6(3) . . ?
C62 C61 C60 109.0(3) . . ?
C66 C61 C60 109.0(3) . . ?
C63 C62 C61 109.7(3) . . ?
C62 C63 C64 110.3(3) . . ?
C62 C63 C58 109.7(3) . . ?
C64 C63 C58 108.9(3) . . ?
C65 C64 C63 109.0(3) . . ?
C66 C65 C64 109.6(3) . . ?
C66 C65 C59 109.7(3) . . ?
C64 C65 C59 109.3(3) . . ?
C65 C66 C61 109.7(3) . . ?
N1 B1 N5 111.5(3) . . ?
N1 B1 N3 109.3(3) . . ?
N5 B1 N3 111.7(3) . . ?
C14 N1 N2 109.3(3) . . ?
C14 N1 B1 128.4(3) . . ?
N2 N1 B1 122.1(2) . . ?
C16 N2 N1 106.7(2) . . ?
C16 N2 Ca1 137.1(2) . . ?
N1 N2 Ca1 113.38(18) . . ?
C34 N3 N4 109.3(2) . . ?
C34 N3 B1 129.3(3) . . ?
N4 N3 B1 120.7(2) . . ?
C34 N3 Ca1 141.8(2) . . ?
N4 N3 Ca1 48.25(14) . . ?
B1 N3 Ca1 83.52(17) . . ?
C36 N4 N3 106.9(3) . . ?
C36 N4 Ca1 131.8(2) . . ?
N3 N4 Ca1 106.35(18) . . ?
C54 N5 N6 110.1(2) . . ?
C54 N5 B1 129.0(3) . . ?
N6 N5 B1 120.9(2) . . ?
C56 N6 N5 106.4(2) . . ?
C56 N6 Ca1 138.5(2) . . ?
N5 N6 Ca1 114.70(18) . . ?
C2 O1 C1 119.5(3) . . ?
C2 O1 Ca1 98.76(19) . . ?
C1 O1 Ca1 141.5(2) . . ?
N4 Ca1 O1 83.45(9) . . ?
N4 Ca1 N6 94.01(9) . . ?
O1 Ca1 N6 90.31(9) . . ?
N4 Ca1 N2 74.84(9) . . ?
O1 Ca1 N2 155.04(9) . . ?
N6 Ca1 N2 79.25(9) . . ?
N4 Ca1 C3 124.29(10) . . ?
O1 Ca1 C3 56.47(10) . . ?
N6 Ca1 C3 120.20(10) . . ?
N2 Ca1 C3 147.74(11) . . ?
N4 Ca1 C2 104.99(9) . . ?
O1 Ca1 C2 27.84(9) . . ?
N6 Ca1 C2 105.89(9) . . ?
N2 Ca1 C2 174.82(10) . . ?
C3 Ca1 C2 28.66(11) . . ?
N4 Ca1 N3 25.40(8) . . ?
O1 Ca1 N3 86.18(8) . . ?
N6 Ca1 N3 68.71(8) . . ?
N2 Ca1 N3 68.93(8) . . ?
C3 Ca1 N3 139.88(10) . . ?
C2 Ca1 N3 113.17(8) . . ?

loop_
_geom_bond_atom_site_label_1
_geom_bond_atom_site_label_2
_geom_bond_distance
_geom_bond_site_symmetry_2
_geom_bond_publ_flag
C1 O1 1.424(4) . ?
C2 C7 1.360(5) . ?
C2 O1 1.400(4) . ?
C2 C3 1.425(5) . ?
C2 Ca1 2.963(4) . ?
C3 C4 1.387(5) . ?
C3 Ca1 2.496(3) . ?
C4 C5 1.404(5) . ?
C5 C6 1.364(6) . ?
C5 Br1 1.920(4) . ?
C6 C7 1.400(6) . ?
C11 C13 1.525(6) . ?
C12 C13 1.528(5) . ?
C13 C14 1.510(5) . ?
C14 N1 1.362(4) . ?
C14 C15 1.370(5) . ?
C15 C16 1.400(5) . ?
C16 N2 1.340(4) . ?
C16 C17 1.516(4) . ?
C17 C20 1.514(5) . ?
C17 C19 1.522(5) . ?
C17 C18 1.551(5) . ?
C18 C23 1.546(6) . ?
C19 C25 1.533(6) . ?
C20 C21 1.551(6) . ?
C21 C22 1.507(6) . ?
C21 C26 1.524(7) . ?
C22 C23 1.510(7) . ?
C23 C24 1.531(7) . ?
C24 C25 1.474(8) . ?
C25 C26 1.530(7) . ?
C31 C33 1.530(5) . ?
C32 C33 1.525(5) . ?
C33 C34 1.508(5) . ?
C34 N3 1.361(4) . ?
C34 C35 1.383(5) . ?
C35 C36 1.402(5) . ?
C36 N4 1.340(4) . ?
C36 C37 1.510(4) . ?
C37 C38 1.541(5) . ?
C37 C39 1.542(4) . ?
C37 C40 1.542(5) . ?
C38 C45 1.531(5) . ?
C39 C43 1.532(5) . ?
C40 C41 1.540(5) . ?
C41 C46 1.529(5) . ?
C41 C42 1.537(5) . ?
C42 C43 1.537(6) . ?
C43 C44 1.528(5) . ?
C44 C45 1.529(5) . ?
C45 C46 1.534(5) . ?
C51 C53 1.529(5) . ?
C52 C53 1.527(5) . ?
C53 C54 1.512(4) . ?
C54 N5 1.351(4) . ?
C54 C55 1.384(5) . ?
C55 C56 1.399(5) . ?
C56 N6 1.341(4) . ?
C56 C57 1.516(4) . ?
C57 C58 1.537(4) . ?
C57 C60 1.540(5) . ?
C57 C59 1.545(4) . ?
C58 C63 1.538(5) . ?
C59 C65 1.538(5) . ?
C60 C61 1.534(5) . ?
C61 C62 1.530(5) . ?
C61 C66 1.533(5) . ?
C62 C63 1.514(5) . ?
C63 C64 1.538(5) . ?
C64 C65 1.532(5) . ?
C65 C66 1.529(5) . ?
B1 N1 1.552(4) . ?
B1 N5 1.556(4) . ?
B1 N3 1.568(4) . ?
N1 N2 1.381(4) . ?
N2 Ca1 2.419(3) . ?
N3 N4 1.384(4) . ?
N3 Ca1 3.095(3) . ?
N4 Ca1 2.406(3) . ?
N5 N6 1.381(4) . ?
N6 Ca1 2.415(3) . ?
O1 Ca1 2.407(2) . ?
